data_7233206
loop_
_publ_author_name
'Tai Peng'
'Guomeng Li'
'Kaiqi Ye'
'Chenguang Wang'
'Shanshan Zhao'
'Yu Liu'
'Zhaomin Hou'
'Yue Wang'

_publ_section_title
;
 Highly efficient phosphorescent OLEDs with host-independent and
 concentration-insensitive properties based on a bipolar iridium complex
;
_journal_name_full 'Journal of Materials Chemistry C'
_journal_page_first 2920
_journal_page_last 2926
_journal_paper_doi 10.1039/C3TC00500C
_journal_volume 1
_journal_year 2013
_chemical_formula_moiety 'C35 H44 Ir N5'
_chemical_formula_sum 'C35 H44 Ir N5'
_chemical_formula_weight 726.95
_chemical_name_common Ir(ppy)2(iPr2gua)
_space_group_IT_number 2
_space_group_name_Hall '-P 1'
_space_group_name_H-M_alt 'P -1'
_symmetry_cell_setting triclinic
_symmetry_space_group_name_H-M 'P -1'
_atom_sites_solution_hydrogens geom
_atom_sites_solution_primary direct
_atom_sites_solution_secondary difmap
_cell_angle_alpha 92.770(2)
_cell_angle_beta 93.282(2)
_cell_angle_gamma 114.310(2)
_cell_formula_units_Z 2
_cell_length_a 9.7802(12)
_cell_length_b 11.7240(15)
_cell_length_c 15.3546(19)
_cell_measurement_temperature 173(2)
_cell_volume 1596.9(3)
_computing_cell_refinement 'Bruker SMART'
_computing_data_collection 'Bruker SMART'
_computing_data_reduction 'Bruker SHELXTL'
_computing_molecular_graphics 'Bruker SHELXTL'
_computing_publication_material 'Bruker SHELXTL'
_computing_structure_refinement 'SHELXL-97 (Sheldrick, 1997)'
_computing_structure_solution 'SHELXS-97 (Sheldrick, 1990)'
_diffrn_ambient_temperature 173(2)
_diffrn_measured_fraction_theta_full 0.926
_diffrn_measured_fraction_theta_max 0.926
_diffrn_measurement_device_type 'CCD area detector'
_diffrn_measurement_method 'phi and omega scans'
_diffrn_radiation_monochromator graphite
_diffrn_radiation_source 'fine-focus sealed tube'
_diffrn_radiation_type MoK\a
_diffrn_radiation_wavelength 0.71073
_diffrn_reflns_av_R_equivalents 0.0266
_diffrn_reflns_av_sigmaI/netI 0.0382
_diffrn_reflns_limit_h_max 7
_diffrn_reflns_limit_h_min -11
_diffrn_reflns_limit_k_max 13
_diffrn_reflns_limit_k_min -13
_diffrn_reflns_limit_l_max 18
_diffrn_reflns_limit_l_min -18
_diffrn_reflns_number 7739
_diffrn_reflns_theta_full 25.03
_diffrn_reflns_theta_max 25.03
_diffrn_reflns_theta_min 1.33
_exptl_absorpt_coefficient_mu 4.212
_exptl_absorpt_correction_T_max 0.3647
_exptl_absorpt_correction_T_min 0.2836
_exptl_absorpt_correction_type multi-scan
_exptl_absorpt_process_details SADABS
_exptl_crystal_density_diffrn 1.512
_exptl_crystal_density_method 'not measured'
_exptl_crystal_F_000 732
_exptl_crystal_size_max 0.40
_exptl_crystal_size_mid 0.30
_exptl_crystal_size_min 0.30
_refine_diff_density_max 1.357
_refine_diff_density_min -0.975
_refine_diff_density_rms 0.114
_refine_ls_extinction_method none
_refine_ls_goodness_of_fit_ref 1.017
_refine_ls_hydrogen_treatment none
_refine_ls_matrix_type full
_refine_ls_number_parameters 378
_refine_ls_number_reflns 5217
_refine_ls_number_restraints 0
_refine_ls_restrained_S_all 1.017
_refine_ls_R_factor_all 0.0330
_refine_ls_R_factor_gt 0.0302
_refine_ls_shift/su_max 0.001
_refine_ls_shift/su_mean 0.000
_refine_ls_structure_factor_coef Fsqd
_refine_ls_weighting_details 'calc w=1/[\s^2^(Fo^2^)+(0.0486P)^2^+0.0000P] where P=(Fo^2^+2Fc^2^)/3'
_refine_ls_weighting_scheme calc
_refine_ls_wR_factor_gt 0.0739
_refine_ls_wR_factor_ref 0.0748
_reflns_number_gt 4787
_reflns_number_total 5217
_reflns_threshold_expression >2sigma(I)
_cod_data_source_file J-Mat-Chem-C-2013-1-2920.cif
_cod_data_source_block 9702nsu
_cod_original_sg_symbol_H-M P-1
_cod_database_code 7233206

loop_
_symmetry_equiv_pos_as_xyz
'x, y, z'
'-x, -y, -z'

loop_
_atom_site_label
_atom_site_type_symbol
_atom_site_fract_x
_atom_site_fract_y
_atom_site_fract_z
_atom_site_U_iso_or_equiv
_atom_site_adp_type
_atom_site_occupancy
_atom_site_symmetry_multiplicity
_atom_site_calc_flag
_atom_site_refinement_flags
_atom_site_disorder_assembly
_atom_site_disorder_group
Ir1 Ir 0.685559(18) 0.243456(15) 0.771949(10) 0.02613(8) Uani 1 1 d . . .
N1 N 0.7346(5) 0.1693(4) 0.6618(3) 0.0398(10) Uani 1 1 d . . .
N2 N 0.6340(4) 0.2974(4) 0.8896(2) 0.0281(8) Uani 1 1 d . . .
N3 N 0.5815(4) 0.3521(4) 0.7063(2) 0.0303(9) Uani 1 1 d . . .
N4 N 0.8230(4) 0.4319(4) 0.7401(2) 0.0286(8) Uani 1 1 d . . .
N5 N 0.7189(5) 0.5696(4) 0.6773(3) 0.0365(9) Uani 1 1 d . . .
C1 C 0.8318(5) 0.1809(5) 0.8252(4) 0.0375(12) Uani 1 1 d . . .
C2 C 0.8883(6) 0.1195(5) 0.7643(4) 0.0481(15) Uani 1 1 d . . .
C3 C 0.9954(7) 0.0745(6) 0.7926(6) 0.072(2) Uani 1 1 d . . .
H3 H 1.0336 0.0352 0.7509 0.086 Uiso 1 1 calc R . .
C4 C 1.0450(8) 0.0867(7) 0.8791(6) 0.080(2) Uani 1 1 d . . .
H4 H 1.1174 0.0564 0.8975 0.096 Uiso 1 1 calc R . .
C5 C 0.9893(7) 0.1428(7) 0.9384(5) 0.073(2) Uani 1 1 d . . .
H5 H 1.0228 0.1498 0.9985 0.088 Uiso 1 1 calc R . .
C6 C 0.8844(6) 0.1907(6) 0.9137(4) 0.0503(14) Uani 1 1 d . . .
H6 H 0.8486 0.2300 0.9568 0.060 Uiso 1 1 calc R . .
C7 C 0.8317(6) 0.1123(5) 0.6739(4) 0.0492(15) Uani 1 1 d . . .
C8 C 0.8669(8) 0.0558(6) 0.6020(5) 0.069(2) Uani 1 1 d . . .
H8 H 0.9340 0.0166 0.6100 0.082 Uiso 1 1 calc R . .
C9 C 0.8057(9) 0.0563(7) 0.5203(6) 0.088(3) Uani 1 1 d . . .
H9 H 0.8300 0.0172 0.4716 0.105 Uiso 1 1 calc R . .
C10 C 0.7073(8) 0.1140(7) 0.5078(4) 0.075(2) Uani 1 1 d . . .
H10 H 0.6642 0.1150 0.4509 0.090 Uiso 1 1 calc R . .
C11 C 0.6737(7) 0.1700(6) 0.5805(4) 0.0543(16) Uani 1 1 d . . .
H11 H 0.6068 0.2095 0.5730 0.065 Uiso 1 1 calc R . .
C12 C 0.5187(5) 0.0807(4) 0.7982(3) 0.0306(10) Uani 1 1 d . . .
C13 C 0.4516(6) -0.0334(5) 0.7459(3) 0.0382(12) Uani 1 1 d . . .
H13 H 0.4869 -0.0396 0.6903 0.046 Uiso 1 1 calc R . .
C14 C 0.3349(6) -0.1370(5) 0.7738(4) 0.0487(14) Uani 1 1 d . . .
H14 H 0.2908 -0.2126 0.7368 0.058 Uiso 1 1 calc R . .
C15 C 0.2812(6) -0.1317(5) 0.8557(4) 0.0478(14) Uani 1 1 d . . .
H15 H 0.2019 -0.2032 0.8746 0.057 Uiso 1 1 calc R . .
C16 C 0.3454(6) -0.0203(5) 0.9093(4) 0.0405(12) Uani 1 1 d . . .
H16 H 0.3111 -0.0154 0.9655 0.049 Uiso 1 1 calc R . .
C17 C 0.4603(5) 0.0840(5) 0.8799(3) 0.0312(10) Uani 1 1 d . . .
C18 C 0.5271(5) 0.2069(5) 0.9301(3) 0.0313(10) Uani 1 1 d . . .
C19 C 0.4862(6) 0.2361(5) 1.0115(3) 0.0425(13) Uani 1 1 d . . .
H19 H 0.4114 0.1726 1.0402 0.051 Uiso 1 1 calc R . .
C20 C 0.5541(7) 0.3562(6) 1.0496(3) 0.0473(14) Uani 1 1 d . . .
H20 H 0.5273 0.3760 1.1050 0.057 Uiso 1 1 calc R . .
C21 C 0.6616(6) 0.4486(5) 1.0076(3) 0.0438(13) Uani 1 1 d . . .
H21 H 0.7086 0.5326 1.0328 0.053 Uiso 1 1 calc R . .
C22 C 0.6992(6) 0.4156(5) 0.9279(3) 0.0345(11) Uani 1 1 d . . .
H22 H 0.7739 0.4785 0.8988 0.041 Uiso 1 1 calc R . .
C23 C 0.4308(5) 0.3482(5) 0.6919(3) 0.0367(11) Uani 1 1 d . . .
H23 H 0.4377 0.4245 0.6626 0.044 Uiso 1 1 calc R . .
C24 C 0.3595(6) 0.3455(6) 0.7792(4) 0.0461(13) Uani 1 1 d . . .
H24A H 0.4231 0.4204 0.8173 0.069 Uiso 1 1 calc R . .
H24B H 0.3509 0.2702 0.8078 0.069 Uiso 1 1 calc R . .
H24C H 0.2592 0.3441 0.7678 0.069 Uiso 1 1 calc R . .
C25 C 0.3305(6) 0.2316(6) 0.6330(4) 0.0507(15) Uani 1 1 d . . .
H25A H 0.3345 0.1571 0.6572 0.076 Uiso 1 1 calc R . .
H25B H 0.3659 0.2391 0.5742 0.076 Uiso 1 1 calc R . .
H25C H 0.2265 0.2236 0.6297 0.076 Uiso 1 1 calc R . .
C26 C 0.9818(5) 0.5117(5) 0.7352(3) 0.0342(11) Uani 1 1 d . . .
H26 H 0.9930 0.5978 0.7225 0.041 Uiso 1 1 calc R . .
C27 C 1.0685(6) 0.5196(5) 0.8234(3) 0.0451(13) Uani 1 1 d . . .
H27A H 1.0522 0.4349 0.8383 0.068 Uiso 1 1 calc R . .
H27B H 1.0325 0.5594 0.8688 0.068 Uiso 1 1 calc R . .
H27C H 1.1762 0.5697 0.8193 0.068 Uiso 1 1 calc R . .
C28 C 1.0477(6) 0.4605(6) 0.6627(4) 0.0523(15) Uani 1 1 d . . .
H28A H 0.9934 0.4567 0.6062 0.078 Uiso 1 1 calc R . .
H28B H 1.0374 0.3761 0.6746 0.078 Uiso 1 1 calc R . .
H28C H 1.1545 0.5160 0.6609 0.078 Uiso 1 1 calc R . .
C29 C 0.8907(8) 0.6974(7) 0.5717(5) 0.079(2) Uani 1 1 d . . .
H29A H 0.9658 0.6642 0.5853 0.119 Uiso 1 1 calc R . .
H29B H 0.9132 0.7733 0.6100 0.119 Uiso 1 1 calc R . .
H29C H 0.8934 0.7180 0.5105 0.119 Uiso 1 1 calc R . .
C30 C 0.6923(7) 0.4815(7) 0.5243(4) 0.0613(18) Uani 1 1 d . . .
H30A H 0.5898 0.4214 0.5329 0.092 Uiso 1 1 calc R . .
H30B H 0.7628 0.4433 0.5368 0.092 Uiso 1 1 calc R . .
H30C H 0.6969 0.5041 0.4636 0.092 Uiso 1 1 calc R . .
C31 C 0.7347(6) 0.5990(6) 0.5859(4) 0.0495(14) Uani 1 1 d . . .
H31 H 0.6615 0.6358 0.5703 0.059 Uiso 1 1 calc R . .
C32 C 0.8307(10) 0.7312(8) 0.8045(5) 0.091(3) Uani 1 1 d . . .
H32A H 0.9068 0.7903 0.7705 0.136 Uiso 1 1 calc R . .
H32B H 0.8717 0.6772 0.8324 0.136 Uiso 1 1 calc R . .
H32C H 0.8031 0.7780 0.8496 0.136 Uiso 1 1 calc R . .
C33 C 0.6943(8) 0.6521(6) 0.7451(4) 0.0608(17) Uani 1 1 d . . .
H33 H 0.6259 0.5923 0.7841 0.073 Uiso 1 1 calc R . .
C34 C 0.6061(9) 0.7211(7) 0.7111(5) 0.074(2) Uani 1 1 d . . .
H34A H 0.5071 0.6606 0.6853 0.112 Uiso 1 1 calc R . .
H34B H 0.6602 0.7751 0.6663 0.112 Uiso 1 1 calc R . .
H34C H 0.5932 0.7728 0.7593 0.112 Uiso 1 1 calc R . .
C35 C 0.7076(5) 0.4532(4) 0.7055(3) 0.0295(10) Uani 1 1 d . . .

loop_
_atom_site_aniso_label
_atom_site_aniso_U_11
_atom_site_aniso_U_22
_atom_site_aniso_U_33
_atom_site_aniso_U_23
_atom_site_aniso_U_13
_atom_site_aniso_U_12
Ir1 0.02525(11) 0.02381(11) 0.02836(11) 0.00308(7) 0.00368(7) 0.00895(8)
N1 0.037(2) 0.027(2) 0.045(3) -0.0045(19) 0.0172(19) 0.0023(18)
N2 0.029(2) 0.031(2) 0.0253(19) 0.0021(17) 0.0013(16) 0.0135(17)
N3 0.032(2) 0.030(2) 0.028(2) 0.0105(17) 0.0058(16) 0.0099(18)
N4 0.0233(19) 0.029(2) 0.033(2) 0.0042(17) 0.0027(16) 0.0095(16)
N5 0.040(2) 0.032(2) 0.036(2) 0.0086(19) 0.0024(18) 0.0140(19)
C1 0.020(2) 0.032(3) 0.059(3) 0.014(2) 0.008(2) 0.008(2)
C2 0.030(3) 0.027(3) 0.086(5) 0.014(3) 0.025(3) 0.008(2)
C3 0.051(4) 0.048(4) 0.134(7) 0.035(4) 0.044(4) 0.030(3)
C4 0.053(4) 0.082(5) 0.129(7) 0.068(5) 0.031(5) 0.044(4)
C5 0.041(4) 0.077(5) 0.105(6) 0.053(5) 0.003(4) 0.023(3)
C6 0.034(3) 0.057(4) 0.060(4) 0.025(3) 0.005(3) 0.016(3)
C7 0.039(3) 0.021(3) 0.081(4) 0.001(3) 0.033(3) 0.003(2)
C8 0.058(4) 0.038(3) 0.100(6) -0.013(4) 0.040(4) 0.008(3)
C9 0.073(5) 0.061(5) 0.096(6) -0.037(5) 0.047(5) -0.006(4)
C10 0.068(5) 0.076(5) 0.045(4) -0.018(4) 0.019(3) -0.005(4)
C11 0.053(4) 0.052(4) 0.038(3) -0.006(3) 0.004(3) 0.002(3)
C12 0.032(2) 0.025(2) 0.038(3) 0.008(2) 0.004(2) 0.015(2)
C13 0.039(3) 0.028(3) 0.045(3) 0.003(2) 0.004(2) 0.011(2)
C14 0.038(3) 0.028(3) 0.073(4) 0.000(3) 0.003(3) 0.008(2)
C15 0.035(3) 0.034(3) 0.070(4) 0.013(3) 0.008(3) 0.008(2)
C16 0.036(3) 0.040(3) 0.050(3) 0.016(3) 0.011(2) 0.018(2)
C17 0.028(2) 0.032(3) 0.037(3) 0.007(2) 0.003(2) 0.016(2)
C18 0.030(2) 0.039(3) 0.031(2) 0.012(2) 0.006(2) 0.020(2)
C19 0.043(3) 0.051(3) 0.037(3) 0.008(3) 0.012(2) 0.022(3)
C20 0.055(3) 0.062(4) 0.032(3) 0.002(3) 0.009(2) 0.032(3)
C21 0.049(3) 0.040(3) 0.040(3) -0.009(2) -0.003(2) 0.017(3)
C22 0.036(3) 0.033(3) 0.033(3) 0.003(2) 0.002(2) 0.012(2)
C23 0.030(3) 0.037(3) 0.043(3) 0.013(2) -0.002(2) 0.014(2)
C24 0.034(3) 0.056(4) 0.057(3) 0.009(3) 0.008(2) 0.025(3)
C25 0.031(3) 0.063(4) 0.046(3) 0.002(3) -0.009(2) 0.009(3)
C26 0.027(2) 0.032(3) 0.043(3) 0.008(2) 0.003(2) 0.010(2)
C27 0.035(3) 0.043(3) 0.051(3) 0.009(3) -0.004(2) 0.010(2)
C28 0.030(3) 0.062(4) 0.065(4) 0.006(3) 0.012(3) 0.017(3)
C29 0.066(5) 0.073(5) 0.083(5) 0.044(4) 0.016(4) 0.007(4)
C30 0.058(4) 0.086(5) 0.033(3) 0.019(3) 0.011(3) 0.021(4)
C31 0.039(3) 0.056(4) 0.053(3) 0.026(3) 0.004(3) 0.018(3)
C32 0.106(7) 0.070(5) 0.091(6) -0.031(5) -0.021(5) 0.039(5)
C33 0.066(4) 0.045(4) 0.075(4) -0.009(3) -0.006(3) 0.031(3)
C34 0.084(5) 0.073(5) 0.090(5) 0.018(4) 0.018(4) 0.054(4)
C35 0.029(2) 0.031(3) 0.028(2) 0.001(2) 0.0014(19) 0.012(2)

loop_
_atom_type_symbol
_atom_type_description
_atom_type_scat_dispersion_real
_atom_type_scat_dispersion_imag
_atom_type_scat_source
C C 0.0033 0.0016 'International Tables Vol C Tables 4.2.6.8 and 6.1.1.4'
H H 0.0000 0.0000 'International Tables Vol C Tables 4.2.6.8 and 6.1.1.4'
N N 0.0061 0.0033 'International Tables Vol C Tables 4.2.6.8 and 6.1.1.4'
Ir Ir -1.4442 7.9887 'International Tables Vol C Tables 4.2.6.8 and 6.1.1.4'

loop_
_geom_angle_atom_site_label_1
_geom_angle_atom_site_label_2
_geom_angle_atom_site_label_3
_geom_angle
_geom_angle_site_symmetry_1
_geom_angle_site_symmetry_3
C1 Ir1 C12 87.75(19) . .
C1 Ir1 N1 80.3(2) . .
C12 Ir1 N1 94.51(18) . .
C1 Ir1 N2 94.44(18) . .
C12 Ir1 N2 80.08(17) . .
N1 Ir1 N2 172.67(16) . .
C1 Ir1 N4 104.96(17) . .
C12 Ir1 N4 166.77(16) . .
N1 Ir1 N4 91.31(16) . .
N2 Ir1 N4 95.02(15) . .
C1 Ir1 N3 164.84(17) . .
C12 Ir1 N3 107.35(16) . .
N1 Ir1 N3 96.66(17) . .
N2 Ir1 N3 89.72(15) . .
N4 Ir1 N3 60.09(14) . .
C11 N1 C7 120.1(5) . .
C11 N1 Ir1 123.7(4) . .
C7 N1 Ir1 116.1(4) . .
C22 N2 C18 119.3(4) . .
C22 N2 Ir1 124.2(3) . .
C18 N2 Ir1 116.5(3) . .
C35 N3 C23 125.0(4) . .
C35 N3 Ir1 94.9(3) . .
C23 N3 Ir1 137.2(3) . .
C35 N4 C26 125.6(4) . .
C35 N4 Ir1 95.1(3) . .
C26 N4 Ir1 138.2(3) . .
C35 N5 C31 122.2(4) . .
C35 N5 C33 114.7(4) . .
C31 N5 C33 122.7(5) . .
C6 C1 C2 117.0(5) . .
C6 C1 Ir1 128.4(4) . .
C2 C1 Ir1 114.6(4) . .
C3 C2 C1 120.5(6) . .
C3 C2 C7 124.4(6) . .
C1 C2 C7 115.0(5) . .
C4 C3 C2 120.9(7) . .
C5 C4 C3 119.2(6) . .
C4 C5 C6 122.2(7) . .
C5 C6 C1 120.2(6) . .
N1 C7 C8 119.6(6) . .
N1 C7 C2 113.8(4) . .
C8 C7 C2 126.6(6) . .
C9 C8 C7 120.4(7) . .
C8 C9 C10 120.2(6) . .
C11 C10 C9 118.5(7) . .
N1 C11 C10 121.3(7) . .
C13 C12 C17 116.5(4) . .
C13 C12 Ir1 128.8(4) . .
C17 C12 Ir1 114.7(3) . .
C14 C13 C12 121.4(5) . .
C13 C14 C15 120.9(5) . .
C16 C15 C14 119.3(5) . .
C15 C16 C17 119.4(5) . .
C16 C17 C12 122.6(5) . .
C16 C17 C18 122.6(4) . .
C12 C17 C18 114.7(4) . .
N2 C18 C19 120.0(5) . .
N2 C18 C17 113.9(4) . .
C19 C18 C17 126.1(5) . .
C20 C19 C18 119.9(5) . .
C19 C20 C21 120.0(5) . .
C20 C21 C22 118.2(5) . .
N2 C22 C21 122.6(5) . .
N3 C23 C25 109.9(4) . .
N3 C23 C24 111.0(4) . .
C25 C23 C24 108.9(5) . .
N4 C26 C28 111.3(4) . .
N4 C26 C27 109.3(4) . .
C28 C26 C27 109.5(4) . .
N5 C31 C29 112.6(5) . .
N5 C31 C30 111.9(5) . .
C29 C31 C30 111.1(5) . .
N5 C33 C32 114.8(6) . .
N5 C33 C34 113.9(5) . .
C32 C33 C34 114.3(6) . .
N3 C35 N4 109.9(4) . .
N3 C35 N5 125.1(4) . .
N4 C35 N5 124.9(4) . .

loop_
_geom_bond_atom_site_label_1
_geom_bond_atom_site_label_2
_geom_bond_distance
_geom_bond_site_symmetry_2
Ir1 C1 2.011(5) .
Ir1 C12 2.013(5) .
Ir1 N1 2.035(4) .
Ir1 N2 2.043(4) .
Ir1 N4 2.158(4) .
Ir1 N3 2.179(4) .
N1 C11 1.353(7) .
N1 C7 1.378(7) .
N2 C22 1.350(6) .
N2 C18 1.354(6) .
N3 C35 1.314(6) .
N3 C23 1.459(6) .
N4 C35 1.340(6) .
N4 C26 1.456(6) .
N5 C35 1.415(6) .
N5 C31 1.463(7) .
N5 C33 1.482(7) .
C1 C6 1.407(8) .
C1 C2 1.420(8) .
C2 C3 1.410(9) .
C2 C7 1.451(9) .
C3 C4 1.368(11) .
C4 C5 1.361(11) .
C5 C6 1.401(8) .
C7 C8 1.392(8) .
C8 C9 1.360(11) .
C9 C10 1.397(12) .
C10 C11 1.391(8) .
C12 C13 1.406(7) .
C12 C17 1.412(7) .
C13 C14 1.389(8) .
C14 C15 1.399(8) .
C15 C16 1.393(8) .
C16 C17 1.394(7) .
C17 C18 1.469(7) .
C18 C19 1.403(7) .
C19 C20 1.368(8) .
C20 C21 1.379(8) .
C21 C22 1.381(7) .
C23 C25 1.524(7) .
C23 C24 1.541(7) .
C26 C28 1.532(7) .
C26 C27 1.534(7) .
C29 C31 1.523(9) .
C30 C31 1.525(8) .
C32 C33 1.494(9) .
C33 C34 1.494(8) .
